data_7059471
loop_
_publ_author_name
'Romito, Deborah'
'Biot, Nicolas'
'Babudri, Francesco'
'Bonifazi, Davide'

_publ_section_title
;
 Non-covalent bridging of bithiophenes through chalcogen bonding grips
;
_journal_issue 17
_journal_name_full 'New Journal of Chemistry'
_journal_page_first 6732
_journal_page_last 6738
_journal_paper_doi 10.1039/C9NJ06202E
_journal_volume 44
_journal_year 2020
_chemical_formula_sum 'C11 H6 Br N S Te'
_chemical_formula_weight 391.74
_space_group_crystal_system orthorhombic
_space_group_IT_number 33
_space_group_name_Hall 'P 2c -2n'
_space_group_name_H-M_alt 'P n a 21'
_atom_sites_solution_hydrogens geom
_audit_creation_method SHELXL-2014/7
_audit_update_record
;
2019-12-09 deposited with the CCDC.	2020-04-06 downloaded from the CCDC.
;
_cell_angle_alpha 90
_cell_angle_beta 90
_cell_angle_gamma 90.000(6)
_cell_formula_units_Z 8
_cell_length_a 11.2104(6)
_cell_length_b 4.0802(2)
_cell_length_c 48.882(3)
_cell_measurement_reflns_used 2181
_cell_measurement_temperature 150(2)
_cell_measurement_theta_max 28.7120
_cell_measurement_theta_min 3.3200
_cell_volume 2235.9(2)
_computing_structure_refinement 'SHELXL-2014/7 (Sheldrick, 2014)'
_diffrn_ambient_temperature 150(2)
_diffrn_measured_fraction_theta_full 0.999
_diffrn_measured_fraction_theta_max 0.841
_diffrn_measurement_device_type 'SuperNova, Dual, Cu at zero, Atlas'
_diffrn_radiation_type MoK\a
_diffrn_radiation_wavelength 0.71073
_diffrn_reflns_av_R_equivalents 0.0553
_diffrn_reflns_av_unetI/netI 0.0857
_diffrn_reflns_Laue_measured_fraction_full 0.999
_diffrn_reflns_Laue_measured_fraction_max 0.841
_diffrn_reflns_limit_h_max 14
_diffrn_reflns_limit_h_min -15
_diffrn_reflns_limit_k_max 4
_diffrn_reflns_limit_k_min -5
_diffrn_reflns_limit_l_max 66
_diffrn_reflns_limit_l_min -42
_diffrn_reflns_number 7650
_diffrn_reflns_point_group_measured_fraction_full 0.775
_diffrn_reflns_point_group_measured_fraction_max 0.619
_diffrn_reflns_theta_full 25.242
_diffrn_reflns_theta_max 29.798
_diffrn_reflns_theta_min 3.334
_exptl_absorpt_coefficient_mu 6.384
_exptl_absorpt_correction_T_max 1.000
_exptl_absorpt_correction_T_min 0.935
_exptl_absorpt_correction_type gaussian
_exptl_absorpt_process_details
;
CrysAlisPro 1.171.38.43f (Rigaku Oxford Diffraction, 2015)
Numerical absorption correction based on gaussian integration over
			a multifaceted crystal model
Empirical absorption correction using spherical harmonics,
 implemented in SCALE3 ABSPACK scaling algorithm.
;
_exptl_crystal_colour Yellow
_exptl_crystal_density_diffrn 2.327
_exptl_crystal_description Prism
_exptl_crystal_F_000 1456
_exptl_crystal_size_max 0.164
_exptl_crystal_size_mid 0.108
_exptl_crystal_size_min 0.084
_refine_diff_density_max 4.231
_refine_diff_density_min -2.153
_refine_diff_density_rms 0.296
_refine_ls_abs_structure_details
;
 Flack x determined using 705 quotients [(I+)-(I-)]/[(I+)+(I-)]
 (Parsons, Flack and Wagner, Acta Cryst. B69 (2013) 249-259).
;
_refine_ls_abs_structure_Flack 0.44(4)
_refine_ls_extinction_method none
_refine_ls_goodness_of_fit_ref 1.056
_refine_ls_hydrogen_treatment constr
_refine_ls_matrix_type full
_refine_ls_number_parameters 271
_refine_ls_number_reflns 3971
_refine_ls_number_restraints 7
_refine_ls_restrained_S_all 1.055
_refine_ls_R_factor_all 0.0918
_refine_ls_R_factor_gt 0.0683
_refine_ls_shift/su_max 0.000
_refine_ls_shift/su_mean 0.000
_refine_ls_structure_factor_coef Fsqd
_refine_ls_weighting_details 'w=1/[\s^2^(Fo^2^)+(0.0628P)^2^+28.7489P] where P=(Fo^2^+2Fc^2^)/3'
_refine_ls_weighting_scheme calc
_refine_ls_wR_factor_gt 0.1513
_refine_ls_wR_factor_ref 0.1740
_reflns_Friedel_coverage 0.457
_reflns_Friedel_fraction_full 0.546
_reflns_Friedel_fraction_max 0.393
_reflns_number_gt 3017
_reflns_number_total 3971
_reflns_threshold_expression 'I > 2\s(I)'
_cod_data_source_file c9nj06202e2.cif
_cod_data_source_block shelx_CCDC1
_cod_depositor_comments
;Adding full bibliography for 7059470--7059473.cif.

 Adding full bibliography for 7059470--7059473.cif.
;
_cod_database_code 7059471
_shelx_shelxl_version_number 2014/7
_shelx_space_group_comment
;
The symmetry employed for this shelxl refinement is uniquely defined
by the following loop, which should always be used as a source of
symmetry information in preference to the above space-group names.
They are only intended as comments.
;
_shelx_estimated_absorpt_t_min 0.421
_shelx_estimated_absorpt_t_max 0.616

loop_
_space_group_symop_operation_xyz
'x, y, z'
'-x, -y, z+1/2'
'x+1/2, -y+1/2, z'
'-x+1/2, y+1/2, z+1/2'

loop_
_atom_site_label
_atom_site_type_symbol
_atom_site_fract_x
_atom_site_fract_y
_atom_site_fract_z
_atom_site_U_iso_or_equiv
_atom_site_adp_type
_atom_site_occupancy
_atom_site_site_symmetry_order
_atom_site_calc_flag
_atom_site_refinement_flags_posn
_atom_site_refinement_flags_adp
_atom_site_refinement_flags_occupancy
_atom_site_disorder_assembly
_atom_site_disorder_group
C1 C 0.394(2) 0.374(7) 0.2978(5) 0.035(6) Uani 1 1 d . . . . .
H1 H 0.3205 0.2693 0.2933 0.042 Uiso 1 1 calc R U . . .
C2 C 0.4683(17) 0.498(7) 0.2771(5) 0.027(5) Uani 1 1 d . . . . .
H2 H 0.4448 0.4727 0.2585 0.033 Uiso 1 1 calc R U . . .
C3 C 0.5774(19) 0.658(6) 0.2830(5) 0.024(5) Uani 1 1 d . . . . .
H3 H 0.6255 0.7475 0.2688 0.029 Uiso 1 1 calc R U . . .
C4 C 0.612(2) 0.681(6) 0.3105(6) 0.025(5) Uani 1 1 d . . . . .
H4 H 0.6859 0.7796 0.3149 0.030 Uiso 1 1 calc R U . . .
C5 C 0.5405(18) 0.563(6) 0.3314(5) 0.026(5) Uani 1 1 d . . . . .
C6 C 0.4283(17) 0.407(6) 0.3252(5) 0.025(5) Uani 1 1 d . . . . .
C7 C 0.5022(18) 0.460(6) 0.3762(5) 0.021(5) Uani 1 1 d . U . . .
C8 C 0.5292(17) 0.477(6) 0.4060(5) 0.021(5) Uani 1 1 d . . . . .
C9 C 0.467(2) 0.334(6) 0.4268(5) 0.031(6) Uani 1 1 d . . . . .
H9 H 0.3947 0.2160 0.4246 0.037 Uiso 1 1 calc R U . . .
C10 C 0.526(2) 0.386(7) 0.4524(5) 0.033(6) Uani 1 1 d . . . . .
H10 H 0.4956 0.3174 0.4696 0.039 Uiso 1 1 calc R U . . .
C11 C 0.628(2) 0.539(6) 0.4492(5) 0.027(5) Uani 1 1 d . . . . .
C12 C 0.629(2) 1.129(7) 0.7041(5) 0.031(6) Uani 1 1 d . . . . .
H12 H 0.5575 1.2370 0.7090 0.037 Uiso 1 1 calc R U . . .
C13 C 0.707(2) 0.994(5) 0.7239(5) 0.030(5) Uani 1 1 d . . . . .
H13 H 0.6858 1.0070 0.7427 0.037 Uiso 1 1 calc R U . . .
C14 C 0.810(2) 0.846(6) 0.7169(5) 0.028(5) Uani 1 1 d . . . . .
H14 H 0.8577 0.7584 0.7311 0.033 Uiso 1 1 calc R U . . .
C15 C 0.8483(17) 0.816(6) 0.6911(6) 0.024(6) Uani 1 1 d . . . . .
H15 H 0.9226 0.7141 0.6872 0.029 Uiso 1 1 calc R U . . .
C16 C 0.7769(16) 0.939(6) 0.6701(5) 0.021(5) Uani 1 1 d . . . . .
C17 C 0.6664(17) 1.092(5) 0.6766(4) 0.015(4) Uani 1 1 d . . . . .
C18 C 0.7361(19) 1.040(5) 0.6251(4) 0.022(4) Uani 1 1 d . . . . .
C19 C 0.7625(17) 1.029(6) 0.5968(5) 0.028(6) Uani 1 1 d . . . . .
C20 C 0.700(2) 1.157(6) 0.5745(5) 0.029(6) Uani 1 1 d . . . . .
H20 H 0.6257 1.2663 0.5760 0.035 Uiso 1 1 calc R U . . .
C21 C 0.7631(19) 1.103(6) 0.5485(5) 0.027(6) Uani 1 1 d . . . . .
H21 H 0.7349 1.1743 0.5312 0.032 Uiso 1 1 calc R U . . .
C22 C 0.8708(19) 0.931(5) 0.5526(5) 0.023(5) Uani 1 1 d . . . . .
N1 N 0.5762(14) 0.591(4) 0.3586(4) 0.023(4) Uani 1 1 d . . . . .
N2 N 0.8120(15) 0.911(4) 0.6425(4) 0.025(4) Uani 1 1 d . . . . .
S005 S 0.6617(4) 0.6472(18) 0.41600(14) 0.0244(12) Uani 1 1 d . . . . .
S006 S 0.8999(5) 0.8438(19) 0.58578(14) 0.0256(13) Uani 1 1 d . . . . .
Br1 Br 0.7394(2) 0.6585(7) 0.47690(7) 0.0347(6) Uani 1 1 d . . . . .
Br2 Br 0.9793(2) 0.8232(7) 0.52482(7) 0.0364(6) Uani 1 1 d . . . . .
Te1 Te 0.34328(12) 0.2569(3) 0.36024(3) 0.0195(4) Uani 1 1 d . . . . .
Te2 Te 0.58204(12) 1.2427(3) 0.64080(3) 0.0196(5) Uani 1 1 d . . . . .

loop_
_atom_site_aniso_label
_atom_site_aniso_U_11
_atom_site_aniso_U_22
_atom_site_aniso_U_33
_atom_site_aniso_U_23
_atom_site_aniso_U_13
_atom_site_aniso_U_12
C1 0.027(12) 0.045(15) 0.032(15) -0.020(14) -0.001(11) -0.009(12)
C2 0.021(11) 0.041(12) 0.020(10) -0.006(10) -0.008(9) 0.002(11)
C3 0.022(11) 0.026(11) 0.024(13) 0.012(12) 0.014(9) 0.000(10)
C4 0.018(10) 0.030(11) 0.027(14) 0.013(13) 0.010(10) -0.007(10)
C5 0.022(11) 0.033(13) 0.025(12) -0.003(12) -0.003(9) 0.014(10)
C6 0.018(11) 0.026(12) 0.030(13) -0.013(11) 0.007(9) -0.010(9)
C7 0.012(8) 0.023(8) 0.029(9) 0.001(8) 0.005(7) 0.009(8)
C8 0.022(11) 0.023(11) 0.020(11) 0.009(10) -0.010(8) 0.004(9)
C9 0.046(15) 0.031(12) 0.015(12) -0.001(11) 0.007(11) -0.005(12)
C10 0.035(14) 0.037(15) 0.025(14) 0.003(12) 0.013(10) -0.004(12)
C11 0.037(13) 0.027(11) 0.018(11) -0.003(10) -0.009(10) 0.002(12)
C12 0.026(12) 0.038(14) 0.028(14) -0.001(13) 0.002(10) 0.000(12)
C13 0.039(14) 0.029(12) 0.024(11) 0.014(11) -0.006(10) -0.006(11)
C14 0.030(12) 0.033(12) 0.020(12) 0.002(12) -0.012(10) -0.001(12)
C15 0.004(9) 0.036(12) 0.033(15) 0.001(13) 0.003(9) 0.009(9)
C16 0.004(8) 0.030(11) 0.029(13) -0.002(11) 0.002(8) 0.004(9)
C17 0.024(11) 0.008(9) 0.014(10) 0.004(8) -0.015(8) -0.011(8)
C18 0.025(11) 0.021(10) 0.019(10) -0.009(9) -0.004(9) 0.008(10)
C19 0.007(10) 0.033(13) 0.044(15) -0.021(13) 0.002(9) 0.008(9)
C20 0.029(13) 0.030(11) 0.029(14) 0.003(12) -0.011(11) 0.002(11)
C21 0.024(12) 0.033(13) 0.024(13) -0.002(11) 0.003(9) -0.004(10)
C22 0.024(11) 0.016(10) 0.031(13) -0.017(10) 0.009(10) -0.002(9)
N1 0.021(9) 0.017(9) 0.030(11) -0.004(9) 0.008(9) 0.003(7)
N2 0.024(9) 0.024(9) 0.027(10) 0.012(9) 0.012(8) 0.014(8)
S005 0.015(3) 0.035(3) 0.023(3) 0.000(4) 0.003(2) -0.003(2)
S006 0.022(3) 0.037(3) 0.018(3) 0.000(3) -0.001(2) 0.001(3)
Br1 0.0332(13) 0.0498(13) 0.0212(12) -0.0022(17) -0.0043(10) -0.0092(12)
Br2 0.0305(13) 0.0596(15) 0.0190(13) -0.0061(18) 0.0032(10) -0.0015(12)
Te1 0.0171(7) 0.0183(9) 0.0229(10) -0.0002(6) 0.0007(6) -0.0009(5)
Te2 0.0163(7) 0.0203(10) 0.0223(10) 0.0005(6) 0.0004(6) 0.0023(5)

loop_
_atom_type_symbol
_atom_type_description
_atom_type_scat_dispersion_real
_atom_type_scat_dispersion_imag
_atom_type_scat_source
C C 0.0033 0.0016 'International Tables Vol C Tables 4.2.6.8 and 6.1.1.4'
H H 0.0000 0.0000 'International Tables Vol C Tables 4.2.6.8 and 6.1.1.4'
N N 0.0061 0.0033 'International Tables Vol C Tables 4.2.6.8 and 6.1.1.4'
S S 0.1246 0.1234 'International Tables Vol C Tables 4.2.6.8 and 6.1.1.4'
Br Br -0.2901 2.4595 'International Tables Vol C Tables 4.2.6.8 and 6.1.1.4'
Te Te -0.5308 1.6751 'International Tables Vol C Tables 4.2.6.8 and 6.1.1.4'

loop_
_geom_angle_atom_site_label_1
_geom_angle_atom_site_label_2
_geom_angle_atom_site_label_3
_geom_angle
_geom_angle_site_symmetry_1
_geom_angle_site_symmetry_3
_geom_angle_publ_flag
C6 C1 C2 119(2) . . ?
C6 C1 H1 120.4 . . ?
C2 C1 H1 120.4 . . ?
C1 C2 C3 122(2) . . ?
C1 C2 H2 118.9 . . ?
C3 C2 H2 118.9 . . ?
C4 C3 C2 117(2) . . ?
C4 C3 H3 121.3 . . ?
C2 C3 H3 121.3 . . ?
C5 C4 C3 122(2) . . ?
C5 C4 H4 119.0 . . ?
C3 C4 H4 119.0 . . ?
C4 C5 N1 121(2) . . ?
C4 C5 C6 120(2) . . ?
N1 C5 C6 119(2) . . ?
C1 C6 C5 119(2) . . ?
C1 C6 Te1 129.8(16) . . ?
C5 C6 Te1 111.2(17) . . ?
N1 C7 C8 120(2) . . ?
N1 C7 Te1 117.0(17) . . ?
C8 C7 Te1 123.3(15) . . ?
C9 C8 C7 127(2) . . ?
C9 C8 S005 113.8(18) . . ?
C7 C8 S005 118.3(16) . . ?
C8 C9 C10 111(2) . . ?
C8 C9 H9 124.6 . . ?
C10 C9 H9 124.6 . . ?
C11 C10 C9 112(2) . . ?
C11 C10 H10 124.2 . . ?
C9 C10 H10 124.2 . . ?
C10 C11 S005 115.2(18) . . ?
C10 C11 Br1 127.3(19) . . ?
S005 C11 Br1 117.5(13) . . ?
C13 C12 C17 115(2) . . ?
C13 C12 H12 122.3 . . ?
C17 C12 H12 122.3 . . ?
C14 C13 C12 122(2) . . ?
C14 C13 H13 119.0 . . ?
C12 C13 H13 119.0 . . ?
C15 C14 C13 124(2) . . ?
C15 C14 H14 118.0 . . ?
C13 C14 H14 118.0 . . ?
C14 C15 C16 118(2) . . ?
C14 C15 H15 120.8 . . ?
C16 C15 H15 120.8 . . ?
C15 C16 N2 121.1(19) . . ?
C15 C16 C17 119(2) . . ?
N2 C16 C17 119.5(19) . . ?
C12 C17 C16 121.0(19) . . ?
C12 C17 Te2 129.4(16) . . ?
C16 C17 Te2 109.6(16) . . ?
N2 C18 C19 119.1(19) . . ?
N2 C18 Te2 117.5(16) . . ?
C19 C18 Te2 123.4(15) . . ?
C20 C19 C18 130(2) . . ?
C20 C19 S006 110.7(19) . . ?
C18 C19 S006 118.9(17) . . ?
C19 C20 C21 112(2) . . ?
C19 C20 H20 123.9 . . ?
C21 C20 H20 123.9 . . ?
C22 C21 C20 111(2) . . ?
C22 C21 H21 124.4 . . ?
C20 C21 H21 124.4 . . ?
C21 C22 S006 114.0(16) . . ?
C21 C22 Br2 124.6(18) . . ?
S006 C22 Br2 121.3(13) . . ?
C7 N1 C5 114.2(19) . . ?
C18 N2 C16 114.0(17) . . ?
C8 S005 C11 88.6(11) . . ?
C22 S006 C19 91.8(11) . . ?
C6 Te1 C7 78.4(8) . . ?
C18 Te2 C17 79.3(8) . . ?

loop_
_geom_bond_atom_site_label_1
_geom_bond_atom_site_label_2
_geom_bond_distance
_geom_bond_site_symmetry_2
_geom_bond_publ_flag
C1 C6 1.40(3) . ?
C1 C2 1.41(4) . ?
C1 H1 0.9500 . ?
C2 C3 1.42(3) . ?
C2 H2 0.9500 . ?
C3 C4 1.40(4) . ?
C3 H3 0.9500 . ?
C4 C5 1.38(3) . ?
C4 H4 0.9500 . ?
C5 N1 1.39(3) . ?
C5 C6 1.44(3) . ?
C6 Te1 2.05(2) . ?
C7 N1 1.31(3) . ?
C7 C8 1.49(3) . ?
C7 Te1 2.11(2) . ?
C8 C9 1.36(3) . ?
C8 S005 1.71(2) . ?
C9 C10 1.43(4) . ?
C9 H9 0.9500 . ?
C10 C11 1.31(3) . ?
C10 H10 0.9500 . ?
C11 S005 1.72(2) . ?
C11 Br1 1.90(2) . ?
C12 C13 1.41(3) . ?
C12 C17 1.42(3) . ?
C12 H12 0.9500 . ?
C13 C14 1.34(3) . ?
C13 H13 0.9500 . ?
C14 C15 1.34(4) . ?
C14 H14 0.9500 . ?
C15 C16 1.40(3) . ?
C15 H15 0.9500 . ?
C16 N2 1.41(3) . ?
C16 C17 1.42(3) . ?
C17 Te2 2.083(19) . ?
C18 N2 1.31(3) . ?
C18 C19 1.42(3) . ?
C18 Te2 2.06(2) . ?
C19 C20 1.39(3) . ?
C19 S006 1.80(2) . ?
C20 C21 1.47(4) . ?
C20 H20 0.9500 . ?
C21 C22 1.41(3) . ?
C21 H21 0.9500 . ?
C22 S006 1.69(2) . ?
C22 Br2 1.88(2) . ?
